data_1540179
loop_
_publ_author_name
'Jorgensen, J.D.'
'Veal, B.W.'
'Paulikas, A.P.'
'Nowicki, L.J.'
'Crabtree, G.W.'
'Claus, H.'
'Kwok, W.K.'

_publ_section_title
;
 Structural properties of oxygen-deficient YBa2Cu3O7-d
;
_journal_name_full 'Physical Review, Serie 3. B - Condensed Matter (18,1978-)'
_journal_page_first 1863
_journal_page_last 1877
_journal_volume 41
_journal_year 1990
_chemical_formula_sum 'Ba2 Cu3 O6.48 Y'
_chemical_name_systematic 'Y Ba2 Cu3 O6.48'
_space_group_IT_number 47
_symmetry_space_group_name_Hall '-P 2 2'
_symmetry_space_group_name_H-M 'P m m m'
_cell_angle_alpha 90
_cell_angle_beta 90
_cell_angle_gamma 90
_cell_formula_units_Z 1
_cell_length_a 3.8415
_cell_length_b 3.8778
_cell_length_c 11.747
_cell_volume 174.990
_citation_journal_id_ASTM PRBMDO
_cod_data_source_file Jorgensen_PRBMDO_1990_1881.cif
_cod_data_source_block Ba2Cu3O6.48Y1
_cod_original_cell_volume 174.99
_cod_original_formula_sum 'Ba2 Cu3 O6.48 Y1'
_cod_database_code 1540179

loop_
_symmetry_equiv_pos_as_xyz
x,y,z
-x,-y,z
x,-y,-z
-x,y,-z
-x,-y,-z
x,y,-z
-x,y,z
x,-y,z

loop_
_atom_site_label
_atom_site_type_symbol
_atom_site_fract_x
_atom_site_fract_y
_atom_site_fract_z
_atom_site_occupancy
_atom_site_U_iso_or_equiv
O5 O-2 0.5 0 0 0.06 0.0
Y1 Y+3 0.5 0.5 0.5 1 0.0
O2 O-2 0.5 0 0.3787 1 0.0
Cu2 Cu+2 0 0 0.3587 1 0.0
O1 O-2 0 0.5 0 0.56 0.0
Cu1 Cu+2 0 0 0 1 0.0
O4 O-2 0 0 0.1553 0.98 0.0
O3 O-2 0 0.5 0.3778 1 0.0
Ba1 Ba+2 0.5 0.5 0.1896 1 0.0
